data_1564670
loop_
_publ_author_name
'Tian, Jingye'
'Shi, Donglei'
'Zhang, Yanhui'
'Li, Xiaokang'
'Xinming, Li'
'Teng, Hao'
'James, Tony D.'
'Li, Jian'
'Guo, Yuan'

_publ_section_title
;
 &#x000D; Stress response decay with aging visualized using a dual-channel
 logic-based fluorescent probe&#x000D;
;
_journal_name_full 'Chemical Science'
_journal_paper_doi 10.1039/D1SC04162B
_journal_year 2021
_chemical_formula_sum 'C42 H32 N6 O7 S'
_chemical_formula_weight 764.79
_space_group_crystal_system monoclinic
_space_group_IT_number 14
_space_group_name_Hall '-P 2ybc'
_space_group_name_H-M_alt 'P 1 21/c 1'
_atom_sites_solution_hydrogens geom
_audit_update_record
;
2020-07-24 deposited with the CCDC.	2021-09-17 downloaded from the CCDC.
;
_cell_angle_alpha 90
_cell_angle_beta 101.185(9)
_cell_angle_gamma 90
_cell_formula_units_Z 4
_cell_length_a 17.642(3)
_cell_length_b 9.1727(18)
_cell_length_c 23.263(5)
_cell_measurement_reflns_used 9679
_cell_measurement_temperature 174.(2)
_cell_measurement_theta_max 54.73
_cell_measurement_theta_min 2.51
_cell_volume 3693.0(13)
_computing_cell_refinement 'APEX3 v2018.7-2 (Bruker AXS)'
_computing_data_collection 'Bruker APEX2'
_computing_data_reduction 'Bruker SAINT'
_computing_molecular_graphics 'shelXle (C.B. Huebschle, rev 924)'
_computing_publication_material 'Bruker SHELXTL'
_computing_structure_refinement 'SHELXL-2018/3 (Sheldrick, 2018)'
_computing_structure_solution 'SHELXT 2014/5 (Sheldrick, 2014)'
_diffrn_ambient_temperature 174.(2)
_diffrn_measured_fraction_theta_full 0.985
_diffrn_measured_fraction_theta_max 0.985
_diffrn_measurement_device_type 'Bruker D8 VENTURE PHOTON II'
_diffrn_measurement_method '\f and \w scans'
_diffrn_radiation_monochromator 'HELIOS MX OPTIC'
_diffrn_radiation_type 'Ga K\a'
_diffrn_radiation_wavelength 1.34139
_diffrn_reflns_av_R_equivalents 0.0547
_diffrn_reflns_av_unetI/netI 0.0467
_diffrn_reflns_limit_h_max 21
_diffrn_reflns_limit_h_min -19
_diffrn_reflns_limit_k_max 11
_diffrn_reflns_limit_k_min -11
_diffrn_reflns_limit_l_max 28
_diffrn_reflns_limit_l_min -28
_diffrn_reflns_number 31566
_diffrn_reflns_theta_full 55.07
_diffrn_reflns_theta_max 55.07
_diffrn_reflns_theta_min 3.37
_diffrn_source Metaljet
_diffrn_source_type 'Liquild X-ray Source'
_exptl_absorpt_coefficient_mu 0.837
_exptl_absorpt_correction_T_max 0.7508
_exptl_absorpt_correction_T_min 0.6564
_exptl_absorpt_correction_type multi-scan
_exptl_absorpt_process_details
;
;
_exptl_crystal_colour colourless
_exptl_crystal_density_diffrn 1.376
_exptl_crystal_density_method 'not measured'
_exptl_crystal_description block
_exptl_crystal_F_000 1592
_exptl_crystal_size_max 0.1
_exptl_crystal_size_mid 0.1
_exptl_crystal_size_min 0.1
_refine_diff_density_max 0.778
_refine_diff_density_min -0.433
_refine_ls_extinction_coef 0.0018(5)
_refine_ls_extinction_method 'SHELXL-2018/3 (Sheldrick 2018)'
_refine_ls_goodness_of_fit_ref 1.049
_refine_ls_hydrogen_treatment constr
_refine_ls_matrix_type full
_refine_ls_number_parameters 508
_refine_ls_number_reflns 6969
_refine_ls_number_restraints 24
_refine_ls_restrained_S_all 1.079
_refine_ls_R_factor_all 0.1004
_refine_ls_R_factor_gt 0.0759
_refine_ls_shift/su_max 0.001
_refine_ls_shift/su_mean 0.000
_refine_ls_structure_factor_coef Fsqd
_refine_ls_weighting_details 'w=1/[\s^2^(Fo^2^)+(0.1591P)^2^+1.1049P] where P=(Fo^2^+2Fc^2^)/3'
_refine_ls_weighting_scheme calc
_refine_ls_wR_factor_gt 0.2300
_refine_ls_wR_factor_ref 0.2599
_reflns_number_gt 4806
_reflns_number_total 6969
_reflns_threshold_expression 'I > 2\s(I)'
_cod_data_source_file d1sc04162b2.cif
_cod_data_source_block 20200429dL
_cod_database_code 1564670

loop_
_space_group_symop_operation_xyz
'x, y, z'
'-x, y+1/2, -z+1/2'
'-x, -y, -z'
'x, -y-1/2, z-1/2'

loop_
_atom_site_type_symbol
_atom_site_label
_atom_site_fract_x
_atom_site_fract_y
_atom_site_fract_z
_atom_site_U_iso_or_equiv
_atom_site_adp_type
_atom_site_calc_flag
_atom_site_refinement_flags_adp
_atom_site_refinement_flags_occupancy
_atom_site_refinement_flags_posn
_atom_site_occupancy
_atom_site_disorder_assembly
_atom_site_disorder_group
S S001 0.57267(5) 0.71659(11) 0.48623(4) 0.0765(3) Uani d . . . 1 . .
O O001 0.7101(2) 0.1461(4) 0.3195(2) 0.1445(16) Uani d . . . 1 . .
O O002 0.7407(2) 0.3120(5) 0.26341(19) 0.1296(13) Uani d . . . 1 . .
O O003 0.6289(3) 0.7919(4) 0.2664(2) 0.1402(15) Uani d U . . 1 . .
O O004 0.25305(13) 0.4099(3) 0.33088(9) 0.0684(6) Uani d . . . 1 . .
O O005 0.49434(13) 0.6499(2) 0.36915(10) 0.0673(6) Uani d . . . 1 . .
O O006 0.19972(19) 0.6048(4) 0.58434(11) 0.1003(9) Uani d . . . 1 . .
O O007 0.5139(3) 0.7952(4) 0.27439(18) 0.1427(15) Uani d U . . 1 . .
N N001 0.7045(2) 0.2680(5) 0.2991(2) 0.1008(11) Uani d . . . 1 . .
N N002 0.5754(2) 0.7378(4) 0.28220(14) 0.0816(9) Uani d U . . 1 . .
N N003 0.45537(16) 0.8252(3) 0.52408(11) 0.0592(6) Uani d . . . 1 . .
N N004 0.0176(2) 0.1491(3) 0.27592(14) 0.0804(9) Uani d . . . 1 . .
N N005 0.20945(16) 0.4944(3) 0.49688(11) 0.0683(7) Uani d . . . 1 . .
N N006 0.24955(18) 0.3699(3) 0.51775(13) 0.0744(8) Uani d . . . 1 . .
C C00A 0.54179(18) 0.5517(3) 0.35058(12) 0.0570(7) Uani d . . . 1 . .
C C00B 0.47428(18) 0.7406(3) 0.48388(13) 0.0556(7) Uani d . . . 1 . .
C C00C 0.18286(18) 0.3746(3) 0.34501(13) 0.0574(7) Uani d . . . 1 . .
C C00D 0.1374(2) 0.2806(3) 0.30494(13) 0.0625(8) Uani d . . . 1 . .
C C00E 0.28753(17) 0.5488(3) 0.42104(12) 0.0551(7) Uani d . . . 1 . .
C C00F 0.15833(18) 0.4290(3) 0.39370(12) 0.0551(7) Uani d . . . 1 . .
C C00G 0.17192(19) 0.6881(4) 0.43434(15) 0.0661(8) Uani d . . . 1 . .
C C00I 0.20753(18) 0.5348(3) 0.43511(12) 0.0582(7) Uani d . . . 1 . .
C C00J 0.0640(2) 0.2431(3) 0.31429(14) 0.0622(8) Uani d . . . 1 . .
C C00K 0.34474(17) 0.6304(3) 0.45675(12) 0.0559(7) Uani d . . . 1 . .
H H00K 0.334374 0.668551 0.492399 0.067 Uiso calc U . R 1 . .
C C00L 0.41619(18) 0.6582(3) 0.44249(12) 0.0546(7) Uani d . . . 1 . .
C C00M 0.6393(2) 0.5039(4) 0.29349(14) 0.0670(8) Uani d . . . 1 . .
H H00M 0.669572 0.534985 0.266183 0.08 Uiso calc U . R 1 . .
C C00N 0.30413(18) 0.4932(3) 0.36945(13) 0.0574(7) Uani d . . . 1 . .
C C00O 0.5220(2) 0.8798(3) 0.55979(13) 0.0615(8) Uani d . . . 1 . .
C C00P 0.37357(19) 0.5217(3) 0.35251(13) 0.0623(8) Uani d . . . 1 . .
H H00P 0.383471 0.484792 0.316526 0.075 Uiso calc U . R 1 . .
C C00Q 0.42811(18) 0.6044(3) 0.38866(13) 0.0571(7) Uani d . . . 1 . .
C C00R 0.08597(18) 0.3876(3) 0.40184(14) 0.0598(7) Uani d . . . 1 . .
H H00R 0.06836 0.423784 0.435207 0.072 Uiso calc U . R 1 . .
C C00S 0.5532(2) 0.4145(4) 0.37454(16) 0.0712(9) Uani d . . . 1 . .
H H00S 0.523789 0.383326 0.402444 0.085 Uiso calc U . R 1 . .
C C00T 0.03787(19) 0.2965(3) 0.36408(14) 0.0634(8) Uani d . . . 1 . .
C C00W 0.19272(19) 0.6088(4) 0.53093(14) 0.0704(9) Uani d . . . 1 . .
C C00X 0.5226(2) 0.9753(4) 0.60632(14) 0.0722(9) Uani d . . . 1 . .
H H00X 0.475783 1.007443 0.616634 0.087 Uiso calc U . R 1 . .
C C00Y 0.1694(3) 0.2235(4) 0.25346(17) 0.0833(11) Uani d . . . 1 . .
H H00A 0.166041 0.300514 0.223252 0.1 Uiso calc U . R 1 . .
H H00B 0.22452 0.197503 0.266567 0.1 Uiso calc U . R 1 . .
C C00Z 0.6485(2) 0.3664(4) 0.31785(16) 0.0704(9) Uani d . . . 1 . .
C C01A -0.0763(3) 0.1295(6) 0.3404(2) 0.1051(15) Uani d . . . 1 . .
H H01A -0.053124 0.038608 0.358924 0.126 Uiso calc U . R 1 . .
H H01B -0.132397 0.12698 0.340378 0.126 Uiso calc U . R 1 . .
C C01B 0.6637(2) 0.8790(5) 0.57738(19) 0.0881(11) Uani d . . . 1 . .
H H01C 0.710727 0.846689 0.567457 0.106 Uiso calc U . R 1 . .
C C01C -0.0644(3) 0.1363(6) 0.2796(2) 0.1018(14) Uani d . . . 1 . .
H H01D -0.086007 0.047255 0.258572 0.122 Uiso calc U . R 1 . .
H H01E -0.092833 0.221119 0.259792 0.122 Uiso calc U . R 1 . .
C C01D 0.1364(3) 0.8645(5) 0.5005(2) 0.0992(14) Uani d . . . 1 . .
H H01F 0.131688 0.893419 0.538832 0.119 Uiso calc U . R 1 . .
C C01E 0.1223(3) 0.9165(5) 0.3982(2) 0.1019(14) Uani d . . . 1 . .
H H01G 0.108416 0.983528 0.366761 0.122 Uiso calc U . R 1 . .
C C01F 0.1249(3) 0.0915(5) 0.2275(2) 0.1079(15) Uani d . . . 1 . .
H H01H 0.1392 0.006435 0.253531 0.129 Uiso calc U . R 1 . .
H H01I 0.137962 0.068861 0.188948 0.129 Uiso calc U . R 1 . .
C C01G 0.1152(3) 0.9564(5) 0.4534(3) 0.1124(16) Uani d . . . 1 . .
H H01J 0.095141 1.05002 0.459446 0.135 Uiso calc U . R 1 . .
C C01H 0.0393(3) 0.1205(6) 0.2202(2) 0.1107(16) Uani d . . . 1 . .
H H01K 0.025297 0.205408 0.193994 0.133 Uiso calc U . R 1 . .
H H01L 0.01019 0.034918 0.201563 0.133 Uiso calc U . R 1 . .
C C01I 0.2191(3) 0.2805(6) 0.5516(2) 0.1065(15) Uani d U . . 1 . .
C C01J 0.2653(4) 0.1577(8) 0.5794(3) 0.154(3) Uani d U . . 1 . .
H H01M 0.25588 0.144138 0.619232 0.231 Uiso calc U . R 1 . .
H H01N 0.320266 0.177892 0.581154 0.231 Uiso calc U . R 1 . .
H H01O 0.250714 0.068871 0.556529 0.231 Uiso calc U . R 1 . .
C C01K 0.1406(4) 0.2888(9) 0.5658(3) 0.160(3) Uani d U . . 1 . .
H H01P 0.126519 0.193482 0.579584 0.24 Uiso calc U . R 1 . .
H H01Q 0.10317 0.316564 0.530593 0.24 Uiso calc U . R 1 . .
H H01R 0.140318 0.361828 0.596475 0.24 Uiso calc U . R 1 . .
C C007 0.58499(18) 0.5950(3) 0.30971(12) 0.0568(7) Uani d . . . 1 . .
C C010 0.5916(2) 0.8319(4) 0.54640(16) 0.0709(9) Uani d . . . 1 . .
C C011 0.6069(2) 0.3218(4) 0.35838(17) 0.0763(9) Uani d . . . 1 . .
H H011 0.61499 0.22755 0.37536 0.092 Uiso calc U . R 1 . .
C C012 0.1496(2) 0.7793(4) 0.38729(18) 0.0811(10) Uani d . . . 1 . .
H H012 0.152769 0.749573 0.348703 0.097 Uiso calc U . R 1 . .
C C015 0.5939(3) 1.0223(4) 0.63727(16) 0.0842(12) Uani d . . . 1 . .
H H015 0.595716 1.088529 0.668918 0.101 Uiso calc U . R 1 . .
C C016 0.1651(2) 0.7266(4) 0.48979(16) 0.0730(9) Uani d . . . 1 . .
C C018 -0.0408(2) 0.2577(5) 0.37534(19) 0.0846(11) Uani d . . . 1 . .
H H01S -0.036531 0.235991 0.417536 0.101 Uiso calc U . R 1 . .
H H01T -0.075427 0.34291 0.36586 0.101 Uiso calc U . R 1 . .
C C019 0.6628(3) 0.9740(5) 0.62269(19) 0.0926(13) Uani d . . . 1 . .
H H019 0.710489 1.008036 0.644846 0.111 Uiso calc U . R 1 . .

loop_
_atom_site_aniso_label
_atom_site_aniso_U_11
_atom_site_aniso_U_22
_atom_site_aniso_U_33
_atom_site_aniso_U_12
_atom_site_aniso_U_13
_atom_site_aniso_U_23
S001 0.0550(5) 0.0851(6) 0.0869(6) 0.0036(4) 0.0077(4) -0.0063(4)
O001 0.128(3) 0.085(2) 0.238(5) 0.025(2) 0.077(3) -0.004(3)
O002 0.109(3) 0.143(3) 0.157(3) 0.023(2) 0.077(3) -0.003(3)
O003 0.138(3) 0.121(3) 0.180(3) -0.002(2) 0.075(3) 0.067(2)
O004 0.0644(14) 0.0810(14) 0.0626(12) -0.0102(11) 0.0194(10) -0.0194(10)
O005 0.0694(15) 0.0574(12) 0.0847(14) -0.0053(10) 0.0384(12) 0.0020(10)
O006 0.107(2) 0.132(2) 0.0650(15) -0.0005(18) 0.0248(14) -0.0208(15)
O007 0.150(3) 0.142(3) 0.151(3) 0.060(3) 0.067(3) 0.080(3)
N001 0.072(2) 0.095(3) 0.142(3) 0.0088(19) 0.037(2) -0.016(2)
N002 0.087(2) 0.086(2) 0.0793(18) 0.0101(17) 0.0340(17) 0.0264(15)
N003 0.0624(16) 0.0537(13) 0.0606(14) -0.0038(11) 0.0097(12) 0.0088(11)
N004 0.082(2) 0.0729(18) 0.0804(19) -0.0131(15) 0.0016(16) -0.0153(14)
N005 0.0575(17) 0.0871(18) 0.0602(15) 0.0046(14) 0.0112(12) -0.0022(13)
N006 0.0656(18) 0.089(2) 0.0694(16) 0.0021(15) 0.0155(14) 0.0081(15)
C00A 0.0540(18) 0.0624(17) 0.0561(15) -0.0038(13) 0.0147(13) 0.0015(12)
C00B 0.0577(18) 0.0510(14) 0.0590(16) 0.0015(13) 0.0136(13) 0.0102(12)
C00C 0.0540(18) 0.0592(16) 0.0580(16) 0.0055(13) 0.0084(13) -0.0025(13)
C00D 0.069(2) 0.0562(16) 0.0597(17) 0.0018(14) 0.0069(15) -0.0055(13)
C00E 0.0497(17) 0.0630(16) 0.0531(15) 0.0009(13) 0.0113(12) -0.0032(12)
C00F 0.0520(17) 0.0583(16) 0.0539(15) 0.0047(13) 0.0078(12) -0.0030(12)
C00G 0.0479(18) 0.077(2) 0.0722(19) 0.0057(15) 0.0084(14) -0.0151(16)
C00I 0.0488(17) 0.0732(19) 0.0524(15) 0.0034(14) 0.0092(13) -0.0080(13)
C00J 0.062(2) 0.0530(15) 0.0661(18) 0.0000(14) 0.0000(15) -0.0009(13)
C00K 0.0533(18) 0.0635(16) 0.0516(15) 0.0022(13) 0.0120(13) -0.0017(12)
C00L 0.0539(17) 0.0535(15) 0.0572(16) 0.0024(12) 0.0129(13) 0.0042(12)
C00M 0.062(2) 0.079(2) 0.0638(18) -0.0064(16) 0.0216(15) -0.0014(15)
C00N 0.0559(18) 0.0610(16) 0.0562(15) 0.0012(13) 0.0132(13) -0.0046(12)
C00O 0.069(2) 0.0534(15) 0.0582(16) -0.0090(14) 0.0035(15) 0.0128(13)
C00P 0.068(2) 0.0629(17) 0.0615(17) -0.0005(15) 0.0251(15) -0.0022(14)
C00Q 0.0573(18) 0.0544(15) 0.0642(17) 0.0013(13) 0.0227(14) 0.0060(13)
C00R 0.0516(18) 0.0661(17) 0.0602(16) 0.0045(14) 0.0076(13) -0.0008(13)
C00S 0.078(2) 0.0653(18) 0.078(2) -0.0009(16) 0.0331(17) 0.0176(16)
C00T 0.0536(19) 0.0639(17) 0.0700(18) 0.0040(14) 0.0051(15) 0.0035(14)
C00W 0.057(2) 0.095(2) 0.0618(19) -0.0029(17) 0.0167(15) -0.0208(17)
C00X 0.085(2) 0.0615(18) 0.0666(19) -0.0058(17) 0.0067(17) 0.0087(15)
C00Y 0.096(3) 0.083(2) 0.073(2) -0.009(2) 0.020(2) -0.0239(18)
C00Z 0.056(2) 0.075(2) 0.083(2) 0.0046(16) 0.0177(17) -0.0034(17)
C01A 0.074(3) 0.113(3) 0.125(4) -0.025(2) 0.013(3) -0.017(3)
C01B 0.066(2) 0.095(3) 0.097(3) -0.007(2) -0.001(2) 0.002(2)
C01C 0.077(3) 0.101(3) 0.115(4) -0.018(2) -0.010(3) -0.012(3)
C01D 0.103(3) 0.087(3) 0.115(3) -0.001(2) 0.042(3) -0.029(3)
C01E 0.099(3) 0.086(3) 0.118(4) 0.018(2) 0.016(3) 0.002(3)
C01F 0.125(4) 0.098(3) 0.101(3) -0.015(3) 0.021(3) -0.041(3)
C01G 0.121(4) 0.073(3) 0.148(5) 0.023(3) 0.039(3) -0.003(3)
C01H 0.121(4) 0.107(3) 0.095(3) -0.020(3) -0.001(3) -0.033(3)
C01I 0.107(4) 0.116(3) 0.094(3) -0.015(3) 0.015(3) 0.014(3)
C01J 0.149(6) 0.157(5) 0.146(5) -0.032(5) 0.002(4) 0.045(4)
C01K 0.140(5) 0.234(8) 0.120(4) -0.073(5) 0.057(4) -0.013(5)
C007 0.0553(18) 0.0650(17) 0.0504(15) -0.0045(13) 0.0109(13) 0.0066(12)
C010 0.065(2) 0.0656(18) 0.076(2) -0.0053(16) -0.0019(17) 0.0099(15)
C011 0.072(2) 0.0683(19) 0.092(2) 0.0044(17) 0.0237(19) 0.0129(17)
C012 0.081(3) 0.071(2) 0.087(2) 0.0083(18) 0.006(2) 0.0060(18)
C015 0.106(3) 0.067(2) 0.071(2) -0.016(2) -0.004(2) 0.0042(16)
C016 0.066(2) 0.077(2) 0.079(2) -0.0002(17) 0.0188(17) -0.0147(17)
C018 0.062(2) 0.094(3) 0.095(3) -0.0122(19) 0.0089(19) -0.001(2)
C019 0.088(3) 0.087(3) 0.090(3) -0.016(2) -0.016(2) 0.005(2)

loop_
_atom_type_symbol
_atom_type_description
_atom_type_scat_dispersion_real
_atom_type_scat_dispersion_imag
_atom_type_scat_source
C C 0.0137 0.0067 'International Tables Vol C Tables 4.2.6.8 and 6.1.1.4'
H H 0.0000 0.0000 'International Tables Vol C Tables 4.2.6.8 and 6.1.1.4'
N N 0.0241 0.0134 'International Tables Vol C Tables 4.2.6.8 and 6.1.1.4'
O O 0.0389 0.0241 'International Tables Vol C Tables 4.2.6.8 and 6.1.1.4'
S S 0.2925 0.4295 'International Tables Vol C Tables 4.2.6.8 and 6.1.1.4'

loop_
_geom_angle_atom_site_label_1
_geom_angle_atom_site_label_2
_geom_angle_atom_site_label_3
_geom_angle_site_symmetry_1
_geom_angle_site_symmetry_3
_geom_angle
_geom_angle_publ_flag
C010 S001 C00B . . 88.99(17) ?
C00N O004 C00C . . 118.7(2) ?
C00A O005 C00Q . . 120.8(2) ?
O002 N001 O001 . . 124.3(4) ?
O002 N001 C00Z . . 118.3(4) ?
O001 N001 C00Z . . 117.3(4) ?
O003 N002 O007 . . 121.7(4) ?
O003 N002 C007 . . 118.8(4) ?
O007 N002 C007 . . 119.5(4) ?
C00B N003 C00O . . 109.7(3) ?
C00J N004 C01H . . 117.7(3) ?
C00J N004 C01C . . 118.4(3) ?
C01H N004 C01C . . 118.2(4) ?
C00W N005 N006 . . 125.4(3) ?
C00W N005 C00I . . 113.6(3) ?
N006 N005 C00I . . 117.6(3) ?
C01I N006 N005 . . 118.9(4) ?
O005 C00A C00S . . 122.0(3) ?
O005 C00A C007 . . 118.9(3) ?
C00S C00A C007 . . 118.9(3) ?
N003 C00B C00L . . 122.1(3) ?
N003 C00B S001 . . 116.4(2) ?
C00L C00B S001 . . 121.3(2) ?
O004 C00C C00F . . 123.3(3) ?
O004 C00C C00D . . 114.2(3) ?
C00F C00C C00D . . 122.5(3) ?
C00J C00D C00C . . 118.4(3) ?
C00J C00D C00Y . . 122.5(3) ?
C00C C00D C00Y . . 119.1(3) ?
C00N C00E C00K . . 117.6(3) ?
C00N C00E C00I . . 121.2(3) ?
C00K C00E C00I . . 120.9(3) ?
C00R C00F C00C . . 117.3(3) ?
C00R C00F C00I . . 121.3(3) ?
C00C C00F C00I . . 121.4(3) ?
C016 C00G C012 . . 122.1(3) ?
C016 C00G C00I . . 109.6(3) ?
C012 C00G C00I . . 128.3(3) ?
N005 C00I C00E . . 112.6(2) ?
N005 C00I C00F . . 111.1(3) ?
C00E C00I C00F . . 111.1(2) ?
N005 C00I C00G . . 100.0(2) ?
C00E C00I C00G . . 108.4(3) ?
C00F C00I C00G . . 113.3(2) ?
N004 C00J C00D . . 120.1(3) ?
N004 C00J C00T . . 119.8(3) ?
C00D C00J C00T . . 120.1(3) ?
C00L C00K C00E . . 122.8(3) ?
C00L C00K H00K . . 118.6 ?
C00E C00K H00K . . 118.6 ?
C00K C00L C00Q . . 116.8(3) ?
C00K C00L C00B . . 119.2(3) ?
C00Q C00L C00B . . 124.1(3) ?
C007 C00M C00Z . . 118.4(3) ?
C007 C00M H00M . . 120.8 ?
C00Z C00M H00M . . 120.8 ?
O004 C00N C00P . . 115.1(3) ?
O004 C00N C00E . . 123.2(3) ?
C00P C00N C00E . . 121.7(3) ?
C00X C00O N003 . . 124.6(3) ?
C00X C00O C010 . . 119.9(3) ?
N003 C00O C010 . . 115.5(3) ?
C00Q C00P C00N . . 118.9(3) ?
C00Q C00P H00P . . 120.6 ?
C00N C00P H00P . . 120.6 ?
C00P C00Q O005 . . 119.7(3) ?
C00P C00Q C00L . . 122.2(3) ?
O005 C00Q C00L . . 117.8(3) ?
C00T C00R C00F . . 123.4(3) ?
C00T C00R H00R . . 118.3 ?
C00F C00R H00R . . 118.3 ?
C00A C00S C011 . . 120.5(3) ?
C00A C00S H00S . . 119.7 ?
C011 C00S H00S . . 119.7 ?
C00R C00T C00J . . 118.3(3) ?
C00R C00T C018 . . 120.5(3) ?
C00J C00T C018 . . 121.2(3) ?
O006 C00W N005 . . 124.7(4) ?
O006 C00W C016 . . 129.8(3) ?
N005 C00W C016 . . 105.5(3) ?
C00O C00X C015 . . 117.9(4) ?
C00O C00X H00X . . 121.1 ?
C015 C00X H00X . . 121.1 ?
C01F C00Y C00D . . 110.5(4) ?
C01F C00Y H00A . . 109.5 ?
C00D C00Y H00A . . 109.5 ?
C01F C00Y H00B . . 109.5 ?
C00D C00Y H00B . . 109.5 ?
H00A C00Y H00B . . 108.1 ?
C011 C00Z C00M . . 121.4(3) ?
C011 C00Z N001 . . 120.3(4) ?
C00M C00Z N001 . . 118.3(3) ?
C01C C01A C018 . . 111.5(4) ?
C01C C01A H01A . . 109.3 ?
C018 C01A H01A . . 109.3 ?
C01C C01A H01B . . 109.3 ?
C018 C01A H01B . . 109.3 ?
H01A C01A H01B . . 108.0 ?
C019 C01B C010 . . 116.5(4) ?
C019 C01B H01C . . 121.8 ?
C010 C01B H01C . . 121.8 ?
N004 C01C C01A . . 112.7(4) ?
N004 C01C H01D . . 109.1 ?
C01A C01C H01D . . 109.1 ?
N004 C01C H01E . . 109.1 ?
C01A C01C H01E . . 109.1 ?
H01D C01C H01E . . 107.8 ?
C01G C01D C016 . . 117.6(4) ?
C01G C01D H01F . . 121.2 ?
C016 C01D H01F . . 121.2 ?
C01G C01E C012 . . 120.9(5) ?
C01G C01E H01G . . 119.6 ?
C012 C01E H01G . . 119.6 ?
C00Y C01F C01H . . 109.6(4) ?
C00Y C01F H01H . . 109.7 ?
C01H C01F H01H . . 109.7 ?
C00Y C01F H01I . . 109.7 ?
C01H C01F H01I . . 109.7 ?
H01H C01F H01I . . 108.2 ?
C01E C01G C01D . . 121.7(4) ?
C01E C01G H01J . . 119.2 ?
C01D C01G H01J . . 119.2 ?
N004 C01H C01F . . 111.3(4) ?
N004 C01H H01K . . 109.4 ?
C01F C01H H01K . . 109.4 ?
N004 C01H H01L . . 109.4 ?
C01F C01H H01L . . 109.4 ?
H01K C01H H01L . . 108.0 ?
N006 C01I C01J . . 119.0(5) ?
N006 C01I C01K . . 127.2(5) ?
C01J C01I C01K . . 113.8(5) ?
C01I C01J H01M . . 109.5 ?
C01I C01J H01N . . 109.5 ?
H01M C01J H01N . . 109.5 ?
C01I C01J H01O . . 109.5 ?
H01M C01J H01O . . 109.5 ?
H01N C01J H01O . . 109.5 ?
C01I C01K H01P . . 109.5 ?
C01I C01K H01Q . . 109.5 ?
H01P C01K H01Q . . 109.5 ?
C01I C01K H01R . . 109.5 ?
H01P C01K H01R . . 109.5 ?
H01Q C01K H01R . . 109.5 ?
C00M C007 C00A . . 121.2(3) ?
C00M C007 N002 . . 117.0(3) ?
C00A C007 N002 . . 121.8(3) ?
C00O C010 C01B . . 122.6(4) ?
C00O C010 S001 . . 109.4(2) ?
C01B C010 S001 . . 127.9(3) ?
C00Z C011 C00S . . 119.6(3) ?
C00Z C011 H011 . . 120.2 ?
C00S C011 H011 . . 120.2 ?
C00G C012 C01E . . 117.6(4) ?
C00G C012 H012 . . 121.2 ?
C01E C012 H012 . . 121.2 ?
C00X C015 C019 . . 121.2(4) ?
C00X C015 H015 . . 119.4 ?
C019 C015 H015 . . 119.4 ?
C00G C016 C01D . . 120.1(4) ?
C00G C016 C00W . . 110.4(3) ?
C01D C016 C00W . . 129.5(4) ?
C01A C018 C00T . . 113.2(4) ?
C01A C018 H01S . . 108.9 ?
C00T C018 H01S . . 108.9 ?
C01A C018 H01T . . 108.9 ?
C00T C018 H01T . . 108.9 ?
H01S C018 H01T . . 107.8 ?
C01B C019 C015 . . 122.0(4) ?
C01B C019 H019 . . 119.0 ?
C015 C019 H019 . . 119.0 ?

loop_
_geom_bond_atom_site_label_1
_geom_bond_atom_site_label_2
_geom_bond_site_symmetry_2
_geom_bond_distance
_geom_bond_publ_flag
S001 C010 . 1.734(4) ?
S001 C00B . 1.740(3) ?
O001 N001 . 1.211(5) ?
O002 N001 . 1.210(5) ?
O003 N002 . 1.187(5) ?
O004 C00N . 1.374(4) ?
O004 C00C . 1.380(4) ?
O005 C00A . 1.356(4) ?
O005 C00Q . 1.397(4) ?
O006 C00W . 1.225(4) ?
O007 N002 . 1.187(5) ?
N001 C00Z . 1.467(5) ?
N002 C007 . 1.454(4) ?
N003 C00B . 1.307(4) ?
N003 C00O . 1.394(4) ?
N004 C00J . 1.388(4) ?
N004 C01H . 1.445(6) ?
N004 C01C . 1.470(6) ?
N005 C00W . 1.381(4) ?
N005 N006 . 1.381(4) ?
N005 C00I . 1.478(4) ?
N006 C01I . 1.320(6) ?
C00A C00S . 1.375(4) ?
C00A C007 . 1.387(4) ?
C00B C00L . 1.472(4) ?
C00C C00F . 1.382(4) ?
C00C C00D . 1.402(4) ?
C00D C00J . 1.397(5) ?
C00D C00Y . 1.513(5) ?
C00E C00N . 1.386(4) ?
C00E C00K . 1.394(4) ?
C00E C00I . 1.515(4) ?
C00F C00R . 1.380(4) ?
C00F C00I . 1.516(4) ?
C00G C016 . 1.365(5) ?
C00G C012 . 1.373(5) ?
C00G C00I . 1.539(5) ?
C00J C00T . 1.415(5) ?
C00K C00L . 1.388(4) ?
C00K H00K . 0.95 ?
C00L C00Q . 1.399(4) ?
C00M C007 . 1.378(5) ?
C00M C00Z . 1.379(5) ?
C00M H00M . 0.95 ?
C00N C00P . 1.383(4) ?
C00O C00X . 1.391(5) ?
C00O C010 . 1.395(5) ?
C00P C00Q . 1.377(5) ?
C00P H00P . 0.95 ?
C00R C00T . 1.379(4) ?
C00R H00R . 0.95 ?
C00S C011 . 1.379(5) ?
C00S H00S . 0.95 ?
C00T C018 . 1.505(5) ?
C00W C016 . 1.463(5) ?
C00X C015 . 1.391(5) ?
C00X H00X . 0.95 ?
C00Y C01F . 1.504(6) ?
C00Y H00A . 0.99 ?
C00Y H00B . 0.99 ?
C00Z C011 . 1.365(5) ?
C01A C01C . 1.470(7) ?
C01A C018 . 1.496(6) ?
C01A H01A . 0.99 ?
C01A H01B . 0.99 ?
C01B C019 . 1.370(6) ?
C01B C010 . 1.404(5) ?
C01B H01C . 0.95 ?
C01C H01D . 0.99 ?
C01C H01E . 0.99 ?
C01D C01G . 1.375(7) ?
C01D C016 . 1.403(6) ?
C01D H01F . 0.95 ?
C01E C01G . 1.364(7) ?
C01E C012 . 1.388(6) ?
C01E H01G . 0.95 ?
C01F C01H . 1.511(8) ?
C01F H01H . 0.99 ?
C01F H01I . 0.99 ?
C01G H01J . 0.95 ?
C01H H01K . 0.99 ?
C01H H01L . 0.99 ?
C01I C01J . 1.466(8) ?
C01I C01K . 1.487(8) ?
C01J H01M . 0.98 ?
C01J H01N . 0.98 ?
C01J H01O . 0.98 ?
C01K H01P . 0.98 ?
C01K H01Q . 0.98 ?
C01K H01R . 0.98 ?
C011 H011 . 0.95 ?
C012 H012 . 0.95 ?
C015 C019 . 1.397(7) ?
C015 H015 . 0.95 ?
C018 H01S . 0.99 ?
C018 H01T . 0.99 ?
C019 H019 . 0.95 ?
